data_4335699
loop_
_publ_author_name
'Irene Prat'
'Anna Company'
'Teresa Corona'
'Teodor Parella'
'Xavi Ribas'
'Miquel Costas'

_publ_section_title
;
 Assessing the Impact of Electronic and Steric Tuning of the Ligand in the
 Spin State and Catalytic Oxidation Ability of the FeII(Pytacn) Family of
 Complexes
;
_journal_name_full 'Inorganic Chemistry'
_journal_page_first 9229
_journal_page_last 9244
_journal_paper_doi 10.1021/ic4004033
_journal_volume 52
_journal_year 2013
_chemical_formula_moiety 'C18 H29 F6 Fe N5 O6 S2'
_chemical_formula_sum 'C18 H29 F6 Fe N5 O6 S2'
_chemical_formula_weight 645.43
_chemical_name_systematic
; 
 ? 
;
_space_group_crystal_system monoclinic
_space_group_IT_number 14
_space_group_name_Hall '-P 2ybc'
_space_group_name_H-M_alt 'P 1 21/c 1'
_symmetry_space_group_name_Hall '-P 2ybc'
_symmetry_space_group_name_H-M 'P 1 21/c 1'
_atom_sites_solution_hydrogens geom
_audit_creation_method SHELXL-2013
_cell_angle_alpha 90
_cell_angle_beta 124.53(4)
_cell_angle_gamma 90
_cell_formula_units_Z 4
_cell_length_a 8.745(8)
_cell_length_b 25.56(2)
_cell_length_c 14.522(10)
_cell_measurement_reflns_used 3101
_cell_measurement_temperature 100(2)
_cell_measurement_theta_max 26.06
_cell_measurement_theta_min 2.33
_cell_volume 2674(4)
_computing_cell_refinement 'Bruker SMART'
_computing_data_collection 'Bruker SMART'
_computing_data_reduction 'Bruker SAINT'
_computing_molecular_graphics 'Bruker SHELXTL'
_computing_publication_material 'Bruker SHELXTL'
_computing_structure_refinement 'SHELXL-2013 (Sheldrick, 2013)'
_computing_structure_solution 'Bruker SHELXTL'
_diffrn_ambient_temperature 100(2)
_diffrn_measured_fraction_theta_full 0.999
_diffrn_measured_fraction_theta_max 0.977
_diffrn_measurement_device_type 'CCD area detector'
_diffrn_measurement_method 'phi and omega scans'
_diffrn_radiation_type MoK\a
_diffrn_radiation_wavelength 0.71073
_diffrn_reflns_av_R_equivalents 0.0872
_diffrn_reflns_av_unetI/netI 0.0919
_diffrn_reflns_Laue_measured_fraction_full 0.999
_diffrn_reflns_Laue_measured_fraction_max 0.977
_diffrn_reflns_limit_h_max 11
_diffrn_reflns_limit_h_min -11
_diffrn_reflns_limit_k_max 32
_diffrn_reflns_limit_k_min -33
_diffrn_reflns_limit_l_max 19
_diffrn_reflns_limit_l_min -19
_diffrn_reflns_number 23266
_diffrn_reflns_point_group_measured_fraction_full 0.999
_diffrn_reflns_point_group_measured_fraction_max 0.977
_diffrn_reflns_theta_full 25.242
_diffrn_reflns_theta_max 28.308
_diffrn_reflns_theta_min 2.332
_exptl_absorpt_coefficient_mu 0.805
_exptl_absorpt_correction_T_max 1.0
_exptl_absorpt_correction_T_min 0.252368
_exptl_absorpt_correction_type empirical
_exptl_absorpt_process_details 'SADABS v2.10 BRUKER 2001'
_exptl_crystal_colour colorless
_exptl_crystal_density_diffrn 1.603
_exptl_crystal_description block
_exptl_crystal_F_000 1328
_exptl_crystal_size_max 0.35
_exptl_crystal_size_mid 0.20
_exptl_crystal_size_min 0.10
_refine_diff_density_max 0.885
_refine_diff_density_min -0.473
_refine_diff_density_rms 0.111
_refine_ls_extinction_method none
_refine_ls_goodness_of_fit_ref 1.042
_refine_ls_hydrogen_treatment constr
_refine_ls_matrix_type full
_refine_ls_number_parameters 347
_refine_ls_number_reflns 6504
_refine_ls_number_restraints 0
_refine_ls_restrained_S_all 1.042
_refine_ls_R_factor_all 0.1098
_refine_ls_R_factor_gt 0.0701
_refine_ls_shift/su_max 0.001
_refine_ls_shift/su_mean 0.000
_refine_ls_structure_factor_coef Fsqd
_refine_ls_weighting_details 'w=1/[\s^2^(Fo^2^)+(0.0455P)^2^+4.8405P] where P=(Fo^2^+2Fc^2^)/3'
_refine_ls_weighting_scheme calc
_refine_ls_wR_factor_gt 0.1305
_refine_ls_wR_factor_ref 0.1450
_reflns_Friedel_coverage 0.000
_reflns_number_gt 4414
_reflns_number_total 6504
_reflns_threshold_expression 'I > 2\s(I)'
_cod_data_source_file ic4004033_si_002_01.cif
_cod_data_source_block '[Fe(OTf)2(H,NMe2Pytacn)]'
_cod_database_code 4335699
_shelx_space_group_comment
; 
The symmetry employed for this shelxl refinement is uniquely defined 
by the following loop, which should always be used as a source of 
symmetry information in preference to the above space-group names. 
They are only intended as comments. 
;
_shelxl_version_number 2013-3

loop_
_space_group_symop_operation_xyz
'x, y, z'
'-x, y+1/2, -z+1/2'
'-x, -y, -z'
'x, -y-1/2, z-1/2'

loop_
_atom_site_label
_atom_site_type_symbol
_atom_site_fract_x
_atom_site_fract_y
_atom_site_fract_z
_atom_site_U_iso_or_equiv
_atom_site_adp_type
_atom_site_occupancy
_atom_site_site_symmetry_order
_atom_site_calc_flag
_atom_site_refinement_flags_posn
_atom_site_refinement_flags_adp
Fe1 Fe 0.28700(8) 0.84074(2) 0.75576(5) 0.01560(15) Uani 1 1 d . .
S1 S 0.12071(14) 0.90488(4) 0.88884(9) 0.0199(2) Uani 1 1 d . .
S2 S -0.14924(14) 0.85856(4) 0.52677(9) 0.0199(2) Uani 1 1 d . .
F1 F 0.4384(4) 0.93757(11) 1.0684(2) 0.0485(8) Uani 1 1 d . .
F2 F 0.2915(4) 0.99500(9) 0.9378(2) 0.0329(6) Uani 1 1 d . .
F3 F 0.1919(5) 0.97487(11) 1.0391(3) 0.0464(8) Uani 1 1 d . .
F4 F -0.4140(5) 0.92823(16) 0.4365(4) 0.0854(14) Uani 1 1 d . .
F5 F -0.1728(6) 0.95196(12) 0.5917(3) 0.0720(12) Uani 1 1 d . .
F6 F -0.1702(4) 0.95180(10) 0.4451(2) 0.0438(8) Uani 1 1 d . .
O1 O 0.2201(4) 0.89362(11) 0.8378(3) 0.0262(7) Uani 1 1 d . .
O2 O -0.0535(4) 0.93095(12) 0.8173(3) 0.0331(8) Uani 1 1 d . .
O3 O 0.1243(5) 0.86285(12) 0.9554(3) 0.0339(8) Uani 1 1 d . .
O4 O 0.0511(4) 0.86544(12) 0.5955(3) 0.0283(7) Uani 1 1 d . .
O5 O -0.2164(5) 0.83884(13) 0.4175(3) 0.0402(9) Uani 1 1 d . .
O6 O -0.2243(4) 0.83623(12) 0.5829(3) 0.0313(7) Uani 1 1 d . .
N1 N 0.1665(4) 0.76584(13) 0.7466(3) 0.0168(7) Uani 1 1 d . .
N2 N 0.0476(5) 0.60745(13) 0.7489(3) 0.0244(8) Uani 1 1 d . .
N3 N 0.4042(4) 0.79121(13) 0.6845(3) 0.0177(7) Uani 1 1 d . .
N4 N 0.4616(5) 0.89910(13) 0.7425(3) 0.0195(7) Uani 1 1 d . .
N5 N 0.5664(5) 0.82084(13) 0.9122(3) 0.0203(8) Uani 1 1 d . .
C1 C 0.0923(5) 0.74880(15) 0.8007(3) 0.0190(9) Uani 1 1 d . .
H1A H 0.0700 0.7734 0.8390 0.023 Uiso 1 1 calc R U
C2 C 0.0470(6) 0.69755(15) 0.8031(3) 0.0193(9) Uani 1 1 d . .
H2A H -0.0057 0.6882 0.8413 0.023 Uiso 1 1 calc R U
C3 C 0.0818(5) 0.65904(16) 0.7465(3) 0.0185(8) Uani 1 1 d . .
C4 C 0.1551(5) 0.67740(15) 0.6877(3) 0.0175(8) Uani 1 1 d . .
H4A H 0.1793 0.6539 0.6485 0.021 Uiso 1 1 calc R U
C5 C 0.1913(5) 0.72989(16) 0.6878(3) 0.0176(8) Uani 1 1 d . .
C6 C 0.1124(7) 0.56902(16) 0.7042(4) 0.0295(11) Uani 1 1 d . .
H6A H 0.0453 0.5732 0.6247 0.044 Uiso 1 1 calc R U
H6B H 0.0920 0.5344 0.7210 0.044 Uiso 1 1 calc R U
H6C H 0.2425 0.5741 0.7376 0.044 Uiso 1 1 calc R U
C7 C -0.0287(8) 0.58885(17) 0.8101(4) 0.0342(12) Uani 1 1 d . .
H7A H -0.1347 0.6096 0.7903 0.051 Uiso 1 1 calc R U
H7B H 0.0639 0.5918 0.8890 0.051 Uiso 1 1 calc R U
H7C H -0.0655 0.5529 0.7913 0.051 Uiso 1 1 calc R U
C8 C 0.2581(6) 0.75137(16) 0.6189(3) 0.0202(9) Uani 1 1 d . .
H8A H 0.3074 0.7231 0.5984 0.024 Uiso 1 1 calc R U
H8B H 0.1549 0.7670 0.5508 0.024 Uiso 1 1 calc R U
C9 C 0.4254(6) 0.82806(16) 0.6138(3) 0.0211(9) Uani 1 1 d . .
H9A H 0.3039 0.8391 0.5510 0.025 Uiso 1 1 calc R U
H9B H 0.4879 0.8106 0.5845 0.025 Uiso 1 1 calc R U
C10 C 0.5373(6) 0.87568(16) 0.6816(4) 0.0219(9) Uani 1 1 d . .
H10A H 0.6655 0.8655 0.7351 0.026 Uiso 1 1 calc R U
H10B H 0.5345 0.9017 0.6320 0.026 Uiso 1 1 calc R U
C11 C 0.3617(6) 0.94820(16) 0.6882(4) 0.0252(10) Uani 1 1 d . .
H11A H 0.4475 0.9738 0.6945 0.038 Uiso 1 1 calc R U
H11B H 0.3048 0.9611 0.7242 0.038 Uiso 1 1 calc R U
H11C H 0.2676 0.9417 0.6107 0.038 Uiso 1 1 calc R U
C12 C 0.6114(6) 0.91053(16) 0.8624(4) 0.0227(9) Uani 1 1 d . .
H12A H 0.5584 0.9294 0.8959 0.027 Uiso 1 1 calc R U
H12B H 0.7043 0.9328 0.8658 0.027 Uiso 1 1 calc R U
C13 C 0.7035(6) 0.86111(17) 0.9288(4) 0.0241(9) Uani 1 1 d . .
H13A H 0.7805 0.8466 0.9067 0.029 Uiso 1 1 calc R U
H13B H 0.7837 0.8698 1.0076 0.029 Uiso 1 1 calc R U
C14 C 0.5612(6) 0.81641(18) 1.0123(3) 0.0264(10) Uani 1 1 d . .
H14A H 0.6789 0.8039 1.0743 0.040 Uiso 1 1 calc R U
H14B H 0.4654 0.7923 0.9972 0.040 Uiso 1 1 calc R U
H14C H 0.5361 0.8501 1.0300 0.040 Uiso 1 1 calc R U
C15 C 0.6127(6) 0.76894(16) 0.8884(4) 0.0249(10) Uani 1 1 d . .
H15A H 0.5358 0.7425 0.8910 0.030 Uiso 1 1 calc R U
H15B H 0.7413 0.7608 0.9460 0.030 Uiso 1 1 calc R U
C16 C 0.5838(6) 0.76700(17) 0.7746(3) 0.0227(9) Uani 1 1 d . .
H16A H 0.6852 0.7852 0.7791 0.027 Uiso 1 1 calc R U
H16B H 0.5864 0.7308 0.7554 0.027 Uiso 1 1 calc R U
C17 C 0.2685(6) 0.95577(17) 0.9890(4) 0.0268(10) Uani 1 1 d . .
C18 C -0.2308(7) 0.9268(2) 0.4991(4) 0.0368(12) Uani 1 1 d . .

loop_
_atom_site_aniso_label
_atom_site_aniso_U_11
_atom_site_aniso_U_22
_atom_site_aniso_U_33
_atom_site_aniso_U_23
_atom_site_aniso_U_13
_atom_site_aniso_U_12
Fe1 0.0141(3) 0.0133(3) 0.0184(3) -0.0002(2) 0.0087(2) 0.0001(2)
S1 0.0193(5) 0.0170(5) 0.0261(5) -0.0047(4) 0.0145(5) -0.0039(4)
S2 0.0170(5) 0.0186(5) 0.0210(5) 0.0007(4) 0.0089(4) -0.0012(4)
F1 0.0353(17) 0.0383(17) 0.0345(16) -0.0062(13) -0.0025(14) -0.0062(13)
F2 0.0404(16) 0.0206(14) 0.0425(16) -0.0058(11) 0.0264(14) -0.0124(12)
F3 0.072(2) 0.0368(17) 0.059(2) -0.0254(15) 0.0537(19) -0.0208(15)
F4 0.036(2) 0.088(3) 0.116(3) 0.055(3) 0.033(2) 0.039(2)
F5 0.141(4) 0.0315(18) 0.071(3) 0.0051(17) 0.077(3) 0.024(2)
F6 0.066(2) 0.0258(15) 0.0522(19) 0.0170(13) 0.0406(18) 0.0151(14)
O1 0.0278(17) 0.0218(16) 0.0340(18) -0.0057(13) 0.0205(15) -0.0022(13)
O2 0.0168(16) 0.0317(18) 0.040(2) -0.0063(15) 0.0099(15) 0.0009(13)
O3 0.053(2) 0.0214(17) 0.0375(19) -0.0044(14) 0.0319(18) -0.0110(15)
O4 0.0164(15) 0.0270(17) 0.0329(17) 0.0116(14) 0.0089(14) 0.0019(13)
O5 0.056(2) 0.0327(19) 0.0269(17) -0.0084(15) 0.0210(17) -0.0175(17)
O6 0.0277(17) 0.0319(18) 0.0369(18) 0.0038(15) 0.0199(15) -0.0017(14)
N1 0.0136(17) 0.0181(17) 0.0164(16) 0.0003(13) 0.0070(14) 0.0017(13)
N2 0.033(2) 0.0169(18) 0.028(2) -0.0015(15) 0.0200(18) -0.0050(15)
N3 0.0149(17) 0.0169(17) 0.0203(17) -0.0010(14) 0.0094(15) -0.0022(13)
N4 0.0172(18) 0.0182(18) 0.0200(17) -0.0006(14) 0.0087(15) -0.0009(14)
N5 0.0183(18) 0.0184(18) 0.0188(17) 0.0000(14) 0.0073(15) -0.0009(14)
C1 0.019(2) 0.016(2) 0.019(2) -0.0011(16) 0.0090(18) 0.0027(16)
C2 0.020(2) 0.018(2) 0.0171(19) -0.0011(16) 0.0088(17) -0.0026(16)
C3 0.0146(19) 0.016(2) 0.0187(19) -0.0014(16) 0.0059(16) -0.0041(16)
C4 0.0132(19) 0.016(2) 0.018(2) -0.0050(15) 0.0059(17) -0.0013(15)
C5 0.0128(19) 0.022(2) 0.0136(19) -0.0006(16) 0.0047(16) -0.0002(16)
C6 0.032(3) 0.016(2) 0.037(3) -0.0015(19) 0.017(2) -0.0021(19)
C7 0.057(3) 0.016(2) 0.037(3) -0.001(2) 0.031(3) -0.005(2)
C8 0.023(2) 0.018(2) 0.020(2) -0.0062(16) 0.0119(18) -0.0065(17)
C9 0.023(2) 0.022(2) 0.023(2) -0.0038(17) 0.0156(19) -0.0047(17)
C10 0.023(2) 0.021(2) 0.025(2) -0.0037(17) 0.0156(19) -0.0070(17)
C11 0.026(2) 0.017(2) 0.029(2) 0.0051(18) 0.014(2) -0.0019(18)
C12 0.018(2) 0.022(2) 0.028(2) -0.0051(18) 0.0130(19) -0.0046(17)
C13 0.019(2) 0.026(2) 0.023(2) -0.0034(18) 0.0097(18) 0.0013(18)
C14 0.027(2) 0.028(2) 0.019(2) 0.0003(18) 0.0104(19) 0.0015(19)
C15 0.022(2) 0.018(2) 0.025(2) 0.0004(17) 0.0067(19) 0.0031(17)
C16 0.019(2) 0.020(2) 0.025(2) -0.0009(17) 0.0100(19) 0.0037(17)
C17 0.030(3) 0.022(2) 0.031(2) -0.0055(19) 0.019(2) -0.0093(19)
C18 0.039(3) 0.034(3) 0.039(3) 0.011(2) 0.023(3) 0.013(2)

loop_
_atom_type_symbol
_atom_type_description
_atom_type_scat_dispersion_real
_atom_type_scat_dispersion_imag
_atom_type_scat_source
C C 0.0033 0.0016 'International Tables Vol C Tables 4.2.6.8 and 6.1.1.4'
H H 0.0000 0.0000 'International Tables Vol C Tables 4.2.6.8 and 6.1.1.4'
F F 0.0171 0.0103 'International Tables Vol C Tables 4.2.6.8 and 6.1.1.4'
Fe Fe 0.3463 0.8444 'International Tables Vol C Tables 4.2.6.8 and 6.1.1.4'
N N 0.0061 0.0033 'International Tables Vol C Tables 4.2.6.8 and 6.1.1.4'
O O 0.0106 0.0060 'International Tables Vol C Tables 4.2.6.8 and 6.1.1.4'
S S 0.1246 0.1234 'International Tables Vol C Tables 4.2.6.8 and 6.1.1.4'

loop_
_geom_angle_atom_site_label_1
_geom_angle_atom_site_label_2
_geom_angle_atom_site_label_3
_geom_angle
O1 Fe1 O4 91.15(14)
O1 Fe1 N1 108.94(13)
O4 Fe1 N1 93.34(13)
O1 Fe1 N4 92.49(13)
O4 Fe1 N4 89.67(13)
N1 Fe1 N4 158.27(13)
O1 Fe1 N3 170.37(12)
O4 Fe1 N3 94.37(14)
N1 Fe1 N3 78.65(13)
N4 Fe1 N3 79.67(14)
O1 Fe1 N5 93.74(14)
O4 Fe1 N5 169.10(13)
N1 Fe1 N5 94.28(13)
N4 Fe1 N5 80.40(14)
N3 Fe1 N5 79.52(14)
O2 S1 O3 116.4(2)
O2 S1 O1 114.8(2)
O3 S1 O1 113.9(2)
O2 S1 C17 103.1(2)
O3 S1 C17 105.1(2)
O1 S1 C17 100.9(2)
O6 S2 O5 117.4(2)
O6 S2 O4 115.0(2)
O5 S2 O4 112.4(2)
O6 S2 C18 104.9(2)
O5 S2 C18 103.1(2)
O4 S2 C18 101.7(2)
S1 O1 Fe1 149.11(19)
S2 O4 Fe1 138.67(19)
C1 N1 C5 116.9(3)
C1 N1 Fe1 129.3(3)
C5 N1 Fe1 113.3(3)
C3 N2 C6 119.8(4)
C3 N2 C7 121.0(4)
C6 N2 C7 118.6(4)
C9 N3 C8 113.1(3)
C9 N3 C16 112.9(3)
C8 N3 C16 111.9(3)
C9 N3 Fe1 103.5(2)
C8 N3 Fe1 103.5(2)
C16 N3 Fe1 111.2(2)
C11 N4 C10 110.5(3)
C11 N4 C12 108.5(3)
C10 N4 C12 112.1(3)
C11 N4 Fe1 112.9(3)
C10 N4 Fe1 109.8(2)
C12 N4 Fe1 102.8(2)
C15 N5 C14 108.9(3)
C15 N5 C13 110.7(3)
C14 N5 C13 111.2(3)
C15 N5 Fe1 104.5(2)
C14 N5 Fe1 112.7(3)
C13 N5 Fe1 108.6(2)
N1 C1 C2 124.4(4)
N1 C1 H1A 117.8
C2 C1 H1A 117.8
C1 C2 C3 119.0(4)
C1 C2 H2A 120.5
C3 C2 H2A 120.5
N2 C3 C4 121.4(4)
N2 C3 C2 122.4(4)
C4 C3 C2 116.1(4)
C5 C4 C3 120.5(4)
C5 C4 H4A 119.8
C3 C4 H4A 119.8
N1 C5 C4 122.9(4)
N1 C5 C8 115.4(4)
C4 C5 C8 121.7(4)
N2 C6 H6A 109.5
N2 C6 H6B 109.5
H6A C6 H6B 109.5
N2 C6 H6C 109.5
H6A C6 H6C 109.5
H6B C6 H6C 109.5
N2 C7 H7A 109.5
N2 C7 H7B 109.5
H7A C7 H7B 109.5
N2 C7 H7C 109.5
H7A C7 H7C 109.5
H7B C7 H7C 109.5
N3 C8 C5 109.8(3)
N3 C8 H8A 109.7
C5 C8 H8A 109.7
N3 C8 H8B 109.7
C5 C8 H8B 109.7
H8A C8 H8B 108.2
N3 C9 C10 110.3(3)
N3 C9 H9A 109.6
C10 C9 H9A 109.6
N3 C9 H9B 109.6
C10 C9 H9B 109.6
H9A C9 H9B 108.1
N4 C10 C9 111.4(3)
N4 C10 H10A 109.3
C9 C10 H10A 109.3
N4 C10 H10B 109.3
C9 C10 H10B 109.3
H10A C10 H10B 108.0
N4 C11 H11A 109.5
N4 C11 H11B 109.5
H11A C11 H11B 109.5
N4 C11 H11C 109.5
H11A C11 H11C 109.5
H11B C11 H11C 109.5
N4 C12 C13 112.1(3)
N4 C12 H12A 109.2
C13 C12 H12A 109.2
N4 C12 H12B 109.2
C13 C12 H12B 109.2
H12A C12 H12B 107.9
N5 C13 C12 112.6(3)
N5 C13 H13A 109.1
C12 C13 H13A 109.1
N5 C13 H13B 109.1
C12 C13 H13B 109.1
H13A C13 H13B 107.8
N5 C14 H14A 109.5
N5 C14 H14B 109.5
H14A C14 H14B 109.5
N5 C14 H14C 109.5
H14A C14 H14C 109.5
H14B C14 H14C 109.5
N5 C15 C16 112.4(3)
N5 C15 H15A 109.1
C16 C15 H15A 109.1
N5 C15 H15B 109.1
C16 C15 H15B 109.1
H15A C15 H15B 107.8
N3 C16 C15 112.5(3)
N3 C16 H16A 109.1
C15 C16 H16A 109.1
N3 C16 H16B 109.1
C15 C16 H16B 109.1
H16A C16 H16B 107.8
F2 C17 F3 108.2(4)
F2 C17 F1 107.2(4)
F3 C17 F1 108.1(4)
F2 C17 S1 110.8(3)
F3 C17 S1 110.4(3)
F1 C17 S1 112.0(3)
F5 C18 F4 107.8(5)
F5 C18 F6 108.5(5)
F4 C18 F6 108.3(4)
F5 C18 S2 111.4(3)
F4 C18 S2 110.2(4)
F6 C18 S2 110.4(3)

loop_
_geom_bond_atom_site_label_1
_geom_bond_atom_site_label_2
_geom_bond_distance
Fe1 O1 2.093(3)
Fe1 O4 2.151(3)
Fe1 N1 2.153(4)
Fe1 N4 2.219(4)
Fe1 N3 2.220(4)
Fe1 N5 2.258(4)
S1 O2 1.432(3)
S1 O3 1.434(3)
S1 O1 1.455(3)
S1 C17 1.829(5)
S2 O6 1.424(3)
S2 O5 1.436(3)
S2 O4 1.454(3)
S2 C18 1.840(5)
F1 C17 1.346(5)
F2 C17 1.330(5)
F3 C17 1.331(5)
F4 C18 1.321(6)
F5 C18 1.307(6)
F6 C18 1.332(6)
N1 C1 1.344(5)
N1 C5 1.353(5)
N2 C3 1.357(5)
N2 C6 1.457(6)
N2 C7 1.462(6)
N3 C9 1.480(5)
N3 C8 1.482(5)
N3 C16 1.494(5)
N4 C11 1.476(5)
N4 C10 1.497(5)
N4 C12 1.499(5)
N5 C15 1.484(5)
N5 C14 1.484(5)
N5 C13 1.492(6)
C1 C2 1.375(6)
C1 H1A 0.9300
C2 C3 1.421(6)
C2 H2A 0.9300
C3 C4 1.408(6)
C4 C5 1.378(6)
C4 H4A 0.9300
C5 C8 1.519(6)
C6 H6A 0.9600
C6 H6B 0.9600
C6 H6C 0.9600
C7 H7A 0.9600
C7 H7B 0.9600
C7 H7C 0.9600
C8 H8A 0.9700
C8 H8B 0.9700
C9 C10 1.522(6)
C9 H9A 0.9700
C9 H9B 0.9700
C10 H10A 0.9700
C10 H10B 0.9700
C11 H11A 0.9600
C11 H11B 0.9600
C11 H11C 0.9600
C12 C13 1.515(6)
C12 H12A 0.9700
C12 H12B 0.9700
C13 H13A 0.9700
C13 H13B 0.9700
C14 H14A 0.9600
C14 H14B 0.9600
C14 H14C 0.9600
C15 C16 1.524(6)
C15 H15A 0.9700
C15 H15B 0.9700
C16 H16A 0.9700
C16 H16B 0.9700

loop_
_geom_torsion_atom_site_label_1
_geom_torsion_atom_site_label_2
_geom_torsion_atom_site_label_3
_geom_torsion_atom_site_label_4
_geom_torsion
O2 S1 O1 Fe1 -96.6(4)
O3 S1 O1 Fe1 41.2(5)
C17 S1 O1 Fe1 153.3(4)
O6 S2 O4 Fe1 13.0(4)
O5 S2 O4 Fe1 -124.7(3)
C18 S2 O4 Fe1 125.8(3)
C5 N1 C1 C2 2.4(6)
Fe1 N1 C1 C2 -168.6(3)
N1 C1 C2 C3 0.9(6)
C6 N2 C3 C4 9.2(6)
C7 N2 C3 C4 -179.9(4)
C6 N2 C3 C2 -170.5(4)
C7 N2 C3 C2 0.3(6)
C1 C2 C3 N2 177.4(4)
C1 C2 C3 C4 -2.4(5)
N2 C3 C4 C5 -179.0(4)
C2 C3 C4 C5 0.7(5)
C1 N1 C5 C4 -4.2(5)
Fe1 N1 C5 C4 168.2(3)
C1 N1 C5 C8 174.4(3)
Fe1 N1 C5 C8 -13.1(4)
C3 C4 C5 N1 2.7(6)
C3 C4 C5 C8 -175.8(4)
C9 N3 C8 C5 -157.6(3)
C16 N3 C8 C5 73.5(4)
Fe1 N3 C8 C5 -46.3(3)
N1 C5 C8 N3 42.2(5)
C4 C5 C8 N3 -139.1(4)
C8 N3 C9 C10 164.9(3)
C16 N3 C9 C10 -66.7(4)
Fe1 N3 C9 C10 53.6(4)
C11 N4 C10 C9 -105.8(4)
C12 N4 C10 C9 133.0(4)
Fe1 N4 C10 C9 19.4(4)
N3 C9 C10 N4 -50.7(5)
C11 N4 C12 C13 171.9(3)
C10 N4 C12 C13 -65.8(4)
Fe1 N4 C12 C13 52.1(4)
C15 N5 C13 C12 132.0(4)
C14 N5 C13 C12 -106.8(4)
Fe1 N5 C13 C12 17.9(4)
N4 C12 C13 N5 -49.1(5)
C14 N5 C15 C16 168.6(4)
C13 N5 C15 C16 -68.8(4)
Fe1 N5 C15 C16 48.0(4)
C9 N3 C16 C15 132.3(4)
C8 N3 C16 C15 -98.7(4)
Fe1 N3 C16 C15 16.6(4)
N5 C15 C16 N3 -45.1(5)
O2 S1 C17 F2 -63.8(4)
O3 S1 C17 F2 173.7(3)
O1 S1 C17 F2 55.1(4)
O2 S1 C17 F3 55.9(4)
O3 S1 C17 F3 -66.6(4)
O1 S1 C17 F3 174.8(3)
O2 S1 C17 F1 176.5(3)
O3 S1 C17 F1 54.0(4)
O1 S1 C17 F1 -64.6(4)
O6 S2 C18 F5 60.0(4)
O5 S2 C18 F5 -176.7(4)
O4 S2 C18 F5 -60.1(4)
O6 S2 C18 F4 -59.7(4)
O5 S2 C18 F4 63.7(4)
O4 S2 C18 F4 -179.8(4)
O6 S2 C18 F6 -179.3(3)
O5 S2 C18 F6 -56.0(4)
O4 S2 C18 F6 60.6(4)
